data_7121874
loop_
_publ_author_name
'Yao, Sheng'
'Zhang, Kai'
'Zhou, Quan-Quan'
'Zhao, Yu'
'Shi, De-Qing'
'Xiao, Wen-Jing'

_publ_section_title
;
 Photoredox-promoted alkyl radical addition/semipinacol rearrangement
 sequences of alkenylcyclobutanols: rapid access to cyclic ketones.
;
_journal_issue 58
_journal_name_full 'Chemical communications (Cambridge, England)'
_journal_page_first 8096
_journal_page_last 8099
_journal_paper_doi 10.1039/c8cc04503h
_journal_volume 54
_journal_year 2018
_chemical_formula_sum 'C23 H30 O4'
_chemical_formula_weight 370.47
_space_group_crystal_system monoclinic
_space_group_IT_number 14
_space_group_name_Hall '-P 2yn'
_space_group_name_H-M_alt 'P 1 21/n 1'
_symmetry_space_group_name_Hall '-P 2yn'
_symmetry_space_group_name_H-M 'P 1 21/n 1'
_atom_sites_solution_hydrogens geom
_audit_block_doi 10.5517/ccdc.csd.cc1ztdt0
_audit_creation_method SHELXL-2014/7
_audit_update_record
;
2018-05-07 deposited with the CCDC.
2018-06-26 downloaded from the CCDC.
;
_cell_angle_alpha 90
_cell_angle_beta 91.34(4)
_cell_angle_gamma 90
_cell_formula_units_Z 4
_cell_length_a 17.18(4)
_cell_length_b 6.536(15)
_cell_length_c 17.28(4)
_cell_measurement_reflns_used 1612
_cell_measurement_temperature 297(2)
_cell_measurement_theta_max 20.83
_cell_measurement_theta_min 2.37
_cell_volume 1940(8)
_computing_cell_refinement 'Bruker SAINT'
_computing_data_collection 'Bruker APEX2'
_computing_data_reduction 'Bruker SAINT'
_computing_molecular_graphics 'Bruker SHELXTL'
_computing_publication_material 'Bruker SHELXTL'
_computing_structure_refinement 'SHELXL-2014/7 (Sheldrick, 2014)'
_computing_structure_solution 'SHELXS-97 (Sheldrick, 2008)'
_diffrn_ambient_temperature 297(2)
_diffrn_measured_fraction_theta_full 0.999
_diffrn_measured_fraction_theta_max 0.999
_diffrn_measurement_device_type 'Bruker APEX-II CCD'
_diffrn_measurement_method '\f and \w scans'
_diffrn_radiation_type MoK\a
_diffrn_radiation_wavelength 0.71073
_diffrn_reflns_av_R_equivalents 0.0619
_diffrn_reflns_av_unetI/netI 0.0587
_diffrn_reflns_Laue_measured_fraction_full 0.999
_diffrn_reflns_Laue_measured_fraction_max 0.999
_diffrn_reflns_limit_h_max 21
_diffrn_reflns_limit_h_min -20
_diffrn_reflns_limit_k_max 8
_diffrn_reflns_limit_k_min -7
_diffrn_reflns_limit_l_max 21
_diffrn_reflns_limit_l_min -21
_diffrn_reflns_number 14155
_diffrn_reflns_point_group_measured_fraction_full 0.999
_diffrn_reflns_point_group_measured_fraction_max 0.999
_diffrn_reflns_theta_full 25.242
_diffrn_reflns_theta_max 25.998
_diffrn_reflns_theta_min 1.652
_exptl_absorpt_coefficient_mu 0.085
_exptl_absorpt_correction_type none
_exptl_crystal_colour colorless
_exptl_crystal_density_diffrn 1.268
_exptl_crystal_description block
_exptl_crystal_F_000 800
_exptl_crystal_size_max 0.200
_exptl_crystal_size_mid 0.200
_exptl_crystal_size_min 0.150
_refine_diff_density_max 0.244
_refine_diff_density_min -0.190
_refine_diff_density_rms 0.050
_refine_ls_extinction_coef 0.0062(19)
_refine_ls_extinction_expression Fc^*^=kFc[1+0.001xFc^2^\l^3^/sin(2\q)]^-1/4^
_refine_ls_extinction_method 'SHELXL-2014/7 (Sheldrick 2014'
_refine_ls_goodness_of_fit_ref 1.021
_refine_ls_hydrogen_treatment constr
_refine_ls_matrix_type full
_refine_ls_number_parameters 247
_refine_ls_number_reflns 3805
_refine_ls_number_restraints 0
_refine_ls_restrained_S_all 1.021
_refine_ls_R_factor_all 0.0989
_refine_ls_R_factor_gt 0.0568
_refine_ls_shift/su_max 0.000
_refine_ls_shift/su_mean 0.000
_refine_ls_structure_factor_coef Fsqd
_refine_ls_weighting_details 'w=1/[\s^2^(Fo^2^)+(0.1006P)^2^] where P=(Fo^2^+2Fc^2^)/3'
_refine_ls_weighting_scheme calc
_refine_ls_wR_factor_gt 0.1572
_refine_ls_wR_factor_ref 0.1869
_reflns_Friedel_coverage 0.000
_reflns_number_gt 2260
_reflns_number_total 3805
_reflns_threshold_expression 'I > 2\s(I)'
_cod_data_source_file c8cc04503h2.cif
_cod_data_source_block mo_180308B_0m
_cod_depositor_comments 'Adding full bibliography for 7121874.cif.'
_cod_database_code 7121874
_shelx_shelxl_version_number 2014/7
_shelx_space_group_comment
; 
The symmetry employed for this shelxl refinement is uniquely defined 
by the following loop, which should always be used as a source of 
symmetry information in preference to the above space-group names. 
They are only intended as comments. 
;
_shelx_estimated_absorpt_t_min 0.983
_shelx_estimated_absorpt_t_max 0.987

loop_
_space_group_symop_operation_xyz
'x, y, z'
'-x+1/2, y+1/2, -z+1/2'
'-x, -y, -z'
'x-1/2, -y-1/2, z-1/2'

loop_
_atom_site_label
_atom_site_type_symbol
_atom_site_fract_x
_atom_site_fract_y
_atom_site_fract_z
_atom_site_U_iso_or_equiv
_atom_site_adp_type
_atom_site_occupancy
_atom_site_site_symmetry_order
_atom_site_calc_flag
_atom_site_refinement_flags_posn
_atom_site_refinement_flags_adp
C1 C -0.26115(15) 0.6208(4) 0.14789(17) 0.0590(7) Uani 1 1 d . .
H1A H -0.2413 0.7080 0.1885 0.088 Uiso 1 1 calc R U
H1B H -0.3170 0.6275 0.1461 0.088 Uiso 1 1 calc R U
H1C H -0.2413 0.6653 0.0992 0.088 Uiso 1 1 calc R U
C2 C -0.16011(13) 0.3742(4) 0.16081(14) 0.0437(6) Uani 1 1 d . .
C3 C -0.10225(14) 0.5144(4) 0.15202(13) 0.0420(6) Uani 1 1 d . .
H3 H -0.1147 0.6520 0.1461 0.050 Uiso 1 1 calc R U
C4 C -0.02538(13) 0.4539(4) 0.15183(13) 0.0411(6) Uani 1 1 d . .
H4 H 0.0131 0.5521 0.1453 0.049 Uiso 1 1 calc R U
C5 C -0.00385(12) 0.2513(4) 0.16112(12) 0.0369(5) Uani 1 1 d . .
C6 C -0.06384(13) 0.1104(4) 0.16913(14) 0.0440(6) Uani 1 1 d . .
H6 H -0.0516 -0.0275 0.1745 0.053 Uiso 1 1 calc R U
C7 C -0.14050(14) 0.1689(4) 0.16932(15) 0.0509(7) Uani 1 1 d . .
H7 H -0.1793 0.0713 0.1751 0.061 Uiso 1 1 calc R U
C8 C 0.08032(13) 0.1770(4) 0.16010(13) 0.0391(6) Uani 1 1 d . .
C9 C 0.13818(13) 0.3442(4) 0.13756(14) 0.0460(6) Uani 1 1 d . .
H9A H 0.1265 0.4716 0.1637 0.055 Uiso 1 1 calc R U
H9B H 0.1910 0.3038 0.1516 0.055 Uiso 1 1 calc R U
C10 C 0.12913(17) 0.3693(4) 0.05032(15) 0.0553(7) Uani 1 1 d . .
H10A H 0.0867 0.4620 0.0373 0.066 Uiso 1 1 calc R U
H10B H 0.1767 0.4215 0.0284 0.066 Uiso 1 1 calc R U
C11 C 0.11164(17) 0.1554(4) 0.02105(15) 0.0553(7) Uani 1 1 d . .
H11A H 0.0716 0.1592 -0.0195 0.066 Uiso 1 1 calc R U
H11B H 0.1581 0.0935 0.0004 0.066 Uiso 1 1 calc R U
C12 C 0.08421(13) 0.0365(4) 0.08904(14) 0.0457(6) Uani 1 1 d . .
C13 C 0.10358(13) 0.0482(4) 0.23107(13) 0.0442(6) Uani 1 1 d . .
H13A H 0.0653 -0.0602 0.2348 0.053 Uiso 1 1 calc R U
H13B H 0.1526 -0.0172 0.2195 0.053 Uiso 1 1 calc R U
C14 C 0.11303(13) 0.1412(4) 0.31165(13) 0.0409(6) Uani 1 1 d . .
C15 C 0.18442(18) 0.2770(6) 0.31963(17) 0.0739(9) Uani 1 1 d . .
H15A H 0.2297 0.2021 0.3029 0.089 Uiso 1 1 calc R U
H15B H 0.1779 0.3955 0.2863 0.089 Uiso 1 1 calc R U
C16 C 0.19781(17) 0.3476(5) 0.40246(16) 0.0685(9) Uani 1 1 d . .
H16A H 0.1996 0.4958 0.4041 0.082 Uiso 1 1 calc R U
H16B H 0.2474 0.2958 0.4220 0.082 Uiso 1 1 calc R U
C17 C 0.13238(14) 0.2705(4) 0.45347(14) 0.0472(6) Uani 1 1 d . .
C18 C 0.05429(16) 0.3433(5) 0.41877(15) 0.0595(8) Uani 1 1 d . .
H18A H 0.0122 0.2960 0.4506 0.071 Uiso 1 1 calc R U
H18B H 0.0530 0.4917 0.4177 0.071 Uiso 1 1 calc R U
C19 C 0.04371(15) 0.2605(5) 0.33748(15) 0.0633(8) Uani 1 1 d . .
H19A H -0.0018 0.1728 0.3353 0.076 Uiso 1 1 calc R U
H19B H 0.0345 0.3736 0.3021 0.076 Uiso 1 1 calc R U
C20 C 0.12477(19) -0.0364(5) 0.36794(16) 0.0634(8) Uani 1 1 d . .
H20A H 0.0807 -0.1288 0.3634 0.076 Uiso 1 1 calc R U
H20B H 0.1712 -0.1118 0.3545 0.076 Uiso 1 1 calc R U
C21 C 0.13293(17) 0.0383(4) 0.45095(15) 0.0595(7) Uani 1 1 d . .
H21A H 0.1813 -0.0123 0.4739 0.071 Uiso 1 1 calc R U
H21B H 0.0903 -0.0145 0.4809 0.071 Uiso 1 1 calc R U
C22 C 0.14189(17) 0.3548(5) 0.53356(16) 0.0586(8) Uani 1 1 d . .
C23 C 0.10203(18) 0.3307(5) 0.66184(16) 0.0737(10) Uani 1 1 d . .
H23A H 0.1528 0.3027 0.6837 0.110 Uiso 1 1 calc R U
H23B H 0.0634 0.2626 0.6917 0.110 Uiso 1 1 calc R U
H23C H 0.0927 0.4755 0.6625 0.110 Uiso 1 1 calc R U
O1 O -0.23741(10) 0.4178(3) 0.16236(12) 0.0653(6) Uani 1 1 d . .
O2 O 0.06933(12) -0.1424(3) 0.08853(11) 0.0645(6) Uani 1 1 d . .
O3 O 0.18368(17) 0.4925(4) 0.55192(14) 0.1024(9) Uani 1 1 d . .
O4 O 0.09778(11) 0.2580(4) 0.58352(11) 0.0672(6) Uani 1 1 d . .

loop_
_atom_site_aniso_label
_atom_site_aniso_U_11
_atom_site_aniso_U_22
_atom_site_aniso_U_33
_atom_site_aniso_U_23
_atom_site_aniso_U_13
_atom_site_aniso_U_12
C1 0.0512(16) 0.0576(19) 0.0681(18) 0.0009(14) 0.0023(13) 0.0110(14)
C2 0.0400(13) 0.0414(15) 0.0495(14) 0.0018(11) 0.0007(10) -0.0028(11)
C3 0.0500(14) 0.0352(14) 0.0407(13) 0.0046(10) 0.0008(10) -0.0022(11)
C4 0.0421(13) 0.0392(14) 0.0422(13) 0.0056(10) 0.0031(10) -0.0098(11)
C5 0.0392(13) 0.0360(14) 0.0357(12) -0.0012(10) 0.0028(9) -0.0047(11)
C6 0.0433(13) 0.0316(14) 0.0573(15) 0.0022(11) 0.0037(11) -0.0067(11)
C7 0.0420(14) 0.0440(16) 0.0668(17) 0.0031(12) 0.0045(12) -0.0127(12)
C8 0.0368(12) 0.0395(14) 0.0410(13) -0.0014(10) 0.0039(10) -0.0031(10)
C9 0.0388(13) 0.0508(16) 0.0488(14) -0.0013(11) 0.0067(10) -0.0090(11)
C10 0.0590(16) 0.0559(18) 0.0517(16) -0.0001(12) 0.0153(12) -0.0143(14)
C11 0.0640(17) 0.0580(18) 0.0443(15) -0.0019(12) 0.0084(12) -0.0041(14)
C12 0.0411(13) 0.0463(17) 0.0498(15) -0.0064(12) 0.0053(10) -0.0020(12)
C13 0.0392(12) 0.0433(14) 0.0502(14) -0.0015(11) 0.0042(10) 0.0017(11)
C14 0.0355(12) 0.0421(15) 0.0451(14) 0.0029(11) -0.0002(10) 0.0019(11)
C15 0.0695(19) 0.095(3) 0.0572(18) -0.0084(16) 0.0027(14) -0.0335(18)
C16 0.0634(18) 0.085(2) 0.0565(18) -0.0021(15) -0.0054(14) -0.0222(16)
C17 0.0464(14) 0.0505(16) 0.0444(14) 0.0004(11) -0.0057(11) 0.0015(12)
C18 0.0584(16) 0.069(2) 0.0512(16) -0.0092(13) -0.0085(12) 0.0186(14)
C19 0.0543(16) 0.085(2) 0.0499(16) -0.0149(15) -0.0109(12) 0.0264(16)
C20 0.081(2) 0.0535(18) 0.0549(17) 0.0030(13) -0.0067(14) 0.0126(15)
C21 0.0680(17) 0.0559(18) 0.0541(16) 0.0052(13) -0.0082(13) 0.0104(14)
C22 0.0604(17) 0.062(2) 0.0523(17) 0.0020(14) -0.0127(14) 0.0044(15)
C23 0.0684(19) 0.105(3) 0.0471(17) -0.0148(16) -0.0046(13) 0.0243(18)
O1 0.0392(10) 0.0516(13) 0.1053(16) 0.0051(11) 0.0037(9) 0.0007(9)
O2 0.0875(15) 0.0440(13) 0.0629(12) -0.0108(9) 0.0186(10) -0.0115(10)
O3 0.148(2) 0.0904(19) 0.0685(16) -0.0161(13) -0.0112(14) -0.0466(17)
O4 0.0655(13) 0.0897(16) 0.0463(11) -0.0090(10) -0.0020(9) -0.0007(11)

loop_
_atom_type_symbol
_atom_type_description
_atom_type_scat_dispersion_real
_atom_type_scat_dispersion_imag
_atom_type_scat_source
C C 0.0033 0.0016 'International Tables Vol C Tables 4.2.6.8 and 6.1.1.4'
H H 0.0000 0.0000 'International Tables Vol C Tables 4.2.6.8 and 6.1.1.4'
O O 0.0106 0.0060 'International Tables Vol C Tables 4.2.6.8 and 6.1.1.4'

loop_
_geom_angle_atom_site_label_1
_geom_angle_atom_site_label_2
_geom_angle_atom_site_label_3
_geom_angle
O1 C1 H1A 109.5
O1 C1 H1B 109.5
H1A C1 H1B 109.5
O1 C1 H1C 109.5
H1A C1 H1C 109.5
H1B C1 H1C 109.5
O1 C2 C3 125.3(3)
O1 C2 C7 115.8(2)
C3 C2 C7 119.0(3)
C2 C3 C4 120.6(3)
C2 C3 H3 119.7
C4 C3 H3 119.7
C3 C4 C5 121.8(2)
C3 C4 H4 119.1
C5 C4 H4 119.1
C4 C5 C6 116.6(2)
C4 C5 C8 123.7(2)
C6 C5 C8 119.7(3)
C7 C6 C5 122.0(3)
C7 C6 H6 119.0
C5 C6 H6 119.0
C6 C7 C2 119.9(2)
C6 C7 H7 120.0
C2 C7 H7 120.0
C5 C8 C13 113.27(19)
C5 C8 C9 113.3(2)
C13 C8 C9 115.9(2)
C5 C8 C12 104.98(18)
C13 C8 C12 107.2(3)
C9 C8 C12 100.5(2)
C10 C9 C8 106.1(2)
C10 C9 H9A 110.5
C8 C9 H9A 110.5
C10 C9 H9B 110.5
C8 C9 H9B 110.5
H9A C9 H9B 108.7
C11 C10 C9 104.3(2)
C11 C10 H10A 110.9
C9 C10 H10A 110.9
C11 C10 H10B 110.9
C9 C10 H10B 110.9
H10A C10 H10B 108.9
C12 C11 C10 106.3(2)
C12 C11 H11A 110.5
C10 C11 H11A 110.5
C12 C11 H11B 110.5
C10 C11 H11B 110.5
H11A C11 H11B 108.7
O2 C12 C11 125.0(2)
O2 C12 C8 125.2(2)
C11 C12 C8 109.7(3)
C14 C13 C8 122.1(3)
C14 C13 H13A 106.8
C8 C13 H13A 106.8
C14 C13 H13B 106.8
C8 C13 H13B 106.8
H13A C13 H13B 106.6
C19 C14 C15 108.4(3)
C19 C14 C13 114.2(2)
C15 C14 C13 112.6(2)
C19 C14 C20 107.5(2)
C15 C14 C20 107.0(2)
C13 C14 C20 106.8(3)
C16 C15 C14 111.6(2)
C16 C15 H15A 109.3
C14 C15 H15A 109.3
C16 C15 H15B 109.3
C14 C15 H15B 109.3
H15A C15 H15B 108.0
C15 C16 C17 110.3(2)
C15 C16 H16A 109.6
C17 C16 H16A 109.6
C15 C16 H16B 109.6
C17 C16 H16B 109.6
H16A C16 H16B 108.1
C22 C17 C21 113.2(2)
C22 C17 C16 110.2(2)
C21 C17 C16 107.9(2)
C22 C17 C18 108.9(2)
C21 C17 C18 107.8(2)
C16 C17 C18 108.7(3)
C19 C18 C17 109.7(2)
C19 C18 H18A 109.7
C17 C18 H18A 109.7
C19 C18 H18B 109.7
C17 C18 H18B 109.7
H18A C18 H18B 108.2
C14 C19 C18 112.5(2)
C14 C19 H19A 109.1
C18 C19 H19A 109.1
C14 C19 H19B 109.1
C18 C19 H19B 109.1
H19A C19 H19B 107.8
C21 C20 C14 111.4(3)
C21 C20 H20A 109.3
C14 C20 H20A 109.3
C21 C20 H20B 109.3
C14 C20 H20B 109.3
H20A C20 H20B 108.0
C20 C21 C17 110.4(2)
C20 C21 H21A 109.6
C17 C21 H21A 109.6
C20 C21 H21B 109.6
C17 C21 H21B 109.6
H21A C21 H21B 108.1
O3 C22 O4 122.6(3)
O3 C22 C17 125.3(3)
O4 C22 C17 112.1(3)
O4 C23 H23A 109.5
O4 C23 H23B 109.5
H23A C23 H23B 109.5
O4 C23 H23C 109.5
H23A C23 H23C 109.5
H23B C23 H23C 109.5
C2 O1 C1 118.2(2)
C22 O4 C23 116.1(3)

loop_
_geom_bond_atom_site_label_1
_geom_bond_atom_site_label_2
_geom_bond_distance
C1 O1 1.409(4)
C1 H1A 0.9600
C1 H1B 0.9600
C1 H1C 0.9600
C2 O1 1.359(4)
C2 C3 1.363(4)
C2 C7 1.391(5)
C3 C4 1.379(4)
C3 H3 0.9300
C4 C5 1.383(4)
C4 H4 0.9300
C5 C6 1.392(4)
C5 C8 1.526(4)
C6 C7 1.372(4)
C6 H6 0.9300
C7 H7 0.9300
C8 C13 1.533(4)
C8 C9 1.534(4)
C8 C12 1.536(4)
C9 C10 1.520(5)
C9 H9A 0.9700
C9 H9B 0.9700
C10 C11 1.515(5)
C10 H10A 0.9700
C10 H10B 0.9700
C11 C12 1.494(4)
C11 H11A 0.9700
C11 H11B 0.9700
C12 O2 1.197(4)
C13 C14 1.524(4)
C13 H13A 0.9700
C13 H13B 0.9700
C14 C19 1.500(4)
C14 C15 1.518(4)
C14 C20 1.525(4)
C15 C16 1.516(5)
C15 H15A 0.9700
C15 H15B 0.9700
C16 C17 1.530(4)
C16 H16A 0.9700
C16 H16B 0.9700
C17 C22 1.495(5)
C17 C21 1.519(5)
C17 C18 1.533(4)
C18 C19 1.512(5)
C18 H18A 0.9700
C18 H18B 0.9700
C19 H19A 0.9700
C19 H19B 0.9700
C20 C21 1.518(5)
C20 H20A 0.9700
C20 H20B 0.9700
C21 H21A 0.9700
C21 H21B 0.9700
C22 O3 1.190(4)
C22 O4 1.323(4)
C23 O4 1.434(4)
C23 H23A 0.9600
C23 H23B 0.9600
C23 H23C 0.9600

loop_
_geom_hbond_atom_site_label_D
_geom_hbond_atom_site_label_H
_geom_hbond_atom_site_label_A
_geom_hbond_distance_DH
_geom_hbond_distance_HA
_geom_hbond_distance_DA
_geom_hbond_angle_DHA
_geom_hbond_site_symmetry_A
C23 H23A O1 0.96 2.41 3.202(7) 139.6 4_666

loop_
_geom_torsion_atom_site_label_1
_geom_torsion_atom_site_label_2
_geom_torsion_atom_site_label_3
_geom_torsion_atom_site_label_4
_geom_torsion
O1 C2 C3 C4 179.5(2)
C7 C2 C3 C4 -0.2(3)
C2 C3 C4 C5 -0.6(3)
C3 C4 C5 C6 1.3(3)
C3 C4 C5 C8 179.1(2)
C4 C5 C6 C7 -1.2(3)
C8 C5 C6 C7 -179.1(2)
C5 C6 C7 C2 0.4(4)
O1 C2 C7 C6 -179.5(2)
C3 C2 C7 C6 0.3(4)
C4 C5 C8 C13 127.3(2)
C6 C5 C8 C13 -54.9(3)
C4 C5 C8 C9 -7.3(3)
C6 C5 C8 C9 170.4(2)
C4 C5 C8 C12 -116.0(3)
C6 C5 C8 C12 61.7(3)
C5 C8 C9 C10 -76.4(2)
C13 C8 C9 C10 150.2(2)
C12 C8 C9 C10 35.1(3)
C8 C9 C10 C11 -34.7(3)
C9 C10 C11 C12 19.2(3)
C10 C11 C12 O2 -175.5(3)
C10 C11 C12 C8 2.9(3)
C5 C8 C12 O2 -87.1(3)
C13 C8 C12 O2 33.7(3)
C9 C8 C12 O2 155.1(3)
C5 C8 C12 C11 94.6(2)
C13 C8 C12 C11 -144.7(2)
C9 C8 C12 C11 -23.2(2)
C5 C8 C13 C14 -70.0(3)
C9 C8 C13 C14 63.5(3)
C12 C8 C13 C14 174.7(2)
C8 C13 C14 C19 53.5(3)
C8 C13 C14 C15 -70.7(3)
C8 C13 C14 C20 172.1(2)
C19 C14 C15 C16 59.3(3)
C13 C14 C15 C16 -173.3(2)
C20 C14 C15 C16 -56.3(3)
C14 C15 C16 C17 -3.2(4)
C15 C16 C17 C22 -175.2(3)
C15 C16 C17 C21 60.7(3)
C15 C16 C17 C18 -55.9(4)
C22 C17 C18 C19 179.7(3)
C21 C17 C18 C19 -57.1(3)
C16 C17 C18 C19 59.6(3)
C15 C14 C19 C18 -55.7(3)
C13 C14 C19 C18 177.8(2)
C20 C14 C19 C18 59.6(3)
C17 C18 C19 C14 -3.1(4)
C19 C14 C20 C21 -55.6(3)
C15 C14 C20 C21 60.6(3)
C13 C14 C20 C21 -178.6(2)
C14 C20 C21 C17 -3.7(3)
C22 C17 C21 C20 -178.8(2)
C16 C17 C21 C20 -56.5(3)
C18 C17 C21 C20 60.7(3)
C21 C17 C22 O3 135.1(3)
C16 C17 C22 O3 14.2(4)
C18 C17 C22 O3 -105.0(4)
C21 C17 C22 O4 -44.9(3)
C16 C17 C22 O4 -165.9(2)
C18 C17 C22 O4 74.9(3)
C3 C2 O1 C1 5.2(4)
C7 C2 O1 C1 -175.1(2)
O3 C22 O4 C23 1.0(4)
C17 C22 O4 C23 -179.0(2)
